data_4080930
loop_
_publ_author_name
'O, Wylie W. N.'
'Lough, Alan J.'
'Morris, Robert H.'

_publ_section_title
;
 Primary Amine Functionalized N-Heterocyclic Carbene Complexes of Iridium:
 Synthesis, Structure, and Catalysis
;
_journal_issue 14
_journal_name_full Organometallics
_journal_page_first 3808
_journal_paper_doi 10.1021/om400180h
_journal_volume 32
_journal_year 2013
_chemical_formula_moiety 'C27 H30 Ir N P, F6 P'
_chemical_formula_sum 'C27 H30 F6 Ir N P2'
_chemical_formula_weight 736.66
_chemical_name_systematic
; 
 ? 
;
_space_group_IT_number 2
_symmetry_cell_setting triclinic
_symmetry_space_group_name_Hall '-P 1'
_symmetry_space_group_name_H-M 'P -1'
_atom_sites_solution_hydrogens geom
_atom_sites_solution_primary direct
_atom_sites_solution_secondary difmap
_audit_creation_method SHELXL-97
_cell_angle_alpha 105.988(3)
_cell_angle_beta 104.585(4)
_cell_angle_gamma 108.488(4)
_cell_formula_units_Z 2
_cell_length_a 10.0278(6)
_cell_length_b 11.2097(8)
_cell_length_c 13.6893(10)
_cell_measurement_reflns_used 13000
_cell_measurement_temperature 150(2)
_cell_measurement_theta_max 27.5
_cell_measurement_theta_min 2.9
_cell_volume 1302.24(17)
_computing_cell_refinement 'Denzo-SMN (Otwinowski & Minor, 1997)'
_computing_data_collection 'Collect (Nonius B.V., 1997-2002)'
_computing_data_reduction Denzo-SMN
_computing_molecular_graphics 'PLATON (Spek, 2009)'
_computing_publication_material 'SHELXTL V6.1'
_computing_structure_refinement 'SHELXTL V6.1 (Sheldrick, 2008)'
_computing_structure_solution 'SIR-92 (Altomare et al., 1994)'
_diffrn_ambient_temperature 150(1)
_diffrn_detector_area_resol_mean 9
_diffrn_measured_fraction_theta_full 0.963
_diffrn_measured_fraction_theta_max 0.944
_diffrn_measurement_device_type 'Nonius KappaCCD'
_diffrn_measurement_method '\f scans and \w scans with \k offsets'
_diffrn_radiation_monochromator graphite
_diffrn_radiation_source 'fine-focus sealed tube'
_diffrn_radiation_type MoK\a
_diffrn_radiation_wavelength 0.71073
_diffrn_reflns_av_R_equivalents 0.0795
_diffrn_reflns_av_sigmaI/netI 0.1109
_diffrn_reflns_limit_h_max 13
_diffrn_reflns_limit_h_min -13
_diffrn_reflns_limit_k_max 14
_diffrn_reflns_limit_k_min -14
_diffrn_reflns_limit_l_max 17
_diffrn_reflns_limit_l_min -17
_diffrn_reflns_number 13000
_diffrn_reflns_theta_full 25.24
_diffrn_reflns_theta_max 27.46
_diffrn_reflns_theta_min 2.87
_exptl_absorpt_coefficient_mu 5.311
_exptl_absorpt_correction_T_max 0.810
_exptl_absorpt_correction_T_min 0.632
_exptl_absorpt_correction_type multi-scan
_exptl_absorpt_process_details
;
multi-scan from symmetry-related measurements 
 Sortav (Blessing 1995)
;
_exptl_crystal_colour orange
_exptl_crystal_density_diffrn 1.879
_exptl_crystal_density_method 'not measured'
_exptl_crystal_description needle
_exptl_crystal_F_000 720
_exptl_crystal_size_max 0.08
_exptl_crystal_size_mid 0.05
_exptl_crystal_size_min 0.04
_refine_diff_density_max 2.581
_refine_diff_density_min -2.161
_refine_diff_density_rms 0.203
_refine_ls_extinction_method none
_refine_ls_goodness_of_fit_ref 1.040
_refine_ls_hydrogen_treatment constr
_refine_ls_matrix_type full
_refine_ls_number_parameters 334
_refine_ls_number_reflns 5629
_refine_ls_number_restraints 0
_refine_ls_restrained_S_all 1.040
_refine_ls_R_factor_all 0.1033
_refine_ls_R_factor_gt 0.0561
_refine_ls_shift/su_max 0.001
_refine_ls_shift/su_mean 0.000
_refine_ls_structure_factor_coef Fsqd
_refine_ls_weighting_details 'calc w=1/[\s^2^(Fo^2^)+(0.0444P)^2^+2.2872P] where P=(Fo^2^+2Fc^2^)/3'
_refine_ls_weighting_scheme calc
_refine_ls_wR_factor_gt 0.1062
_refine_ls_wR_factor_ref 0.1267
_reflns_number_gt 3807
_reflns_number_total 5629
_reflns_threshold_expression I>2\s(I)
_cod_data_source_file om400180h_si_002.cif
_cod_data_source_block 4
_cod_depositor_comments
;
The following automatic conversions were performed:

'_symmetry_cell_setting' value 'Triclinic' changed to 'triclinic'
according to /home/saulius/struct/CIF-dictionaries/cif_core.dic
dictionary named 'cif_core.dic' version 2.4.2 from 2011-04-26.

Automatic conversion script
Id: cif_fix_values 1891 2012-01-12 08:04:46Z andrius 
;
_cod_original_cell_volume 1302.24(15)
_cod_database_code 4080930

loop_
_symmetry_equiv_pos_as_xyz
'x, y, z'
'-x, -y, -z'

loop_
_atom_site_label
_atom_site_type_symbol
_atom_site_fract_x
_atom_site_fract_y
_atom_site_fract_z
_atom_site_U_iso_or_equiv
_atom_site_adp_type
_atom_site_occupancy
_atom_site_symmetry_multiplicity
_atom_site_calc_flag
_atom_site_refinement_flags
Ir1 Ir 0.83811(4) 0.71624(4) 0.30929(3) 0.03621(14) Uani 1 1 d .
P1 P 0.5829(3) 0.6614(2) 0.26703(19) 0.0341(5) Uani 1 1 d .
N1 N 0.8420(8) 0.6430(8) 0.4369(6) 0.0391(18) Uani 1 1 d .
H1C H 0.8934 0.5880 0.4306 0.047 Uiso 1 1 calc R
H1D H 0.9001 0.7172 0.5019 0.047 Uiso 1 1 calc R
C1 C 0.7008(9) 0.5665(9) 0.4487(8) 0.036(2) Uani 1 1 d .
H1A H 0.7257 0.5350 0.5089 0.044 Uiso 1 1 calc R
H1B H 0.6353 0.4851 0.3803 0.044 Uiso 1 1 calc R
C2 C 0.6156(9) 0.6545(9) 0.4728(7) 0.0318(19) Uani 1 1 d .
C3 C 0.6000(10) 0.6895(10) 0.5744(8) 0.043(2) Uani 1 1 d .
H3A H 0.6458 0.6606 0.6276 0.052 Uiso 1 1 calc R
C4 C 0.5186(10) 0.7659(9) 0.5984(7) 0.041(2) Uani 1 1 d .
H4A H 0.5075 0.7884 0.6672 0.049 Uiso 1 1 calc R
C5 C 0.4537(10) 0.8088(10) 0.5206(8) 0.043(2) Uani 1 1 d .
H5A H 0.3971 0.8602 0.5364 0.052 Uiso 1 1 calc R
C6 C 0.4696(9) 0.7786(9) 0.4210(7) 0.039(2) Uani 1 1 d .
H6A H 0.4247 0.8097 0.3692 0.046 Uiso 1 1 calc R
C7 C 0.5522(10) 0.7016(9) 0.3953(7) 0.037(2) Uani 1 1 d .
C8 C 0.4567(9) 0.4793(9) 0.1899(7) 0.033(2) Uani 1 1 d .
C9 C 0.3125(9) 0.4253(9) 0.1915(7) 0.034(2) Uani 1 1 d .
H9A H 0.2775 0.4825 0.2332 0.041 Uiso 1 1 calc R
C10 C 0.2195(10) 0.2881(9) 0.1321(7) 0.038(2) Uani 1 1 d .
H10A H 0.1203 0.2518 0.1326 0.045 Uiso 1 1 calc R
C11 C 0.2701(10) 0.2036(10) 0.0722(8) 0.042(2) Uani 1 1 d .
H11A H 0.2053 0.1100 0.0301 0.051 Uiso 1 1 calc R
C12 C 0.4148(10) 0.2564(9) 0.0741(7) 0.035(2) Uani 1 1 d .
H12A H 0.4506 0.1974 0.0351 0.042 Uiso 1 1 calc R
C13 C 0.5097(10) 0.3932(10) 0.1312(7) 0.040(2) Uani 1 1 d .
H13A H 0.6090 0.4284 0.1309 0.048 Uiso 1 1 calc R
C14 C 0.4927(10) 0.7465(9) 0.1937(7) 0.035(2) Uani 1 1 d .
C15 C 0.3655(9) 0.6757(9) 0.0977(7) 0.034(2) Uani 1 1 d .
H15A H 0.3197 0.5788 0.0681 0.041 Uiso 1 1 calc R
C16 C 0.3044(11) 0.7478(10) 0.0442(8) 0.044(2) Uani 1 1 d .
H16A H 0.2166 0.6994 -0.0211 0.052 Uiso 1 1 calc R
C17 C 0.3725(11) 0.8906(11) 0.0869(8) 0.044(2) Uani 1 1 d .
H17A H 0.3308 0.9393 0.0510 0.053 Uiso 1 1 calc R
C18 C 0.4979(11) 0.9586(10) 0.1795(8) 0.046(2) Uani 1 1 d .
H18A H 0.5450 1.0555 0.2075 0.055 Uiso 1 1 calc R
C19 C 0.5602(11) 0.8891(10) 0.2354(8) 0.041(2) Uani 1 1 d .
H19A H 0.6474 0.9387 0.3010 0.049 Uiso 1 1 calc R
C20 C 0.8716(10) 0.8398(10) 0.2135(8) 0.040(2) Uani 1 1 d .
H20A H 0.7888 0.8705 0.1934 0.048 Uiso 1 1 calc R
C21 C 0.8321(10) 0.7035(10) 0.1503(7) 0.037(2) Uani 1 1 d .
H21A H 0.7281 0.6558 0.0922 0.044 Uiso 1 1 calc R
C22 C 0.9447(10) 0.6471(10) 0.1237(7) 0.044(2) Uani 1 1 d .
H22A H 0.9689 0.6713 0.0640 0.053 Uiso 1 1 calc R
H22B H 0.8963 0.5464 0.0969 0.053 Uiso 1 1 calc R
C23 C 1.0944(10) 0.7018(9) 0.2234(7) 0.040(2) Uani 1 1 d .
H23A H 1.1400 0.6351 0.2133 0.048 Uiso 1 1 calc R
H23B H 1.1668 0.7883 0.2267 0.048 Uiso 1 1 calc R
C24 C 1.0686(9) 0.7268(10) 0.3309(7) 0.036(2) Uani 1 1 d .
H24A H 1.0965 0.6699 0.3701 0.043 Uiso 1 1 calc R
C25 C 1.0782(10) 0.8489(10) 0.3998(8) 0.045(2) Uani 1 1 d .
H25A H 1.1136 0.8637 0.4791 0.054 Uiso 1 1 calc R
C26 C 1.1142(10) 0.9787(9) 0.3796(8) 0.048(3) Uani 1 1 d .
H26A H 1.2244 1.0230 0.3969 0.058 Uiso 1 1 calc R
H26B H 1.0876 1.0418 0.4293 0.058 Uiso 1 1 calc R
C27 C 1.0285(10) 0.9535(10) 0.2613(8) 0.048(2) Uani 1 1 d .
H27A H 1.0206 1.0384 0.2585 0.058 Uiso 1 1 calc R
H27B H 1.0867 0.9303 0.2162 0.058 Uiso 1 1 calc R
F1 F 0.9517(7) 0.3858(6) 0.2157(5) 0.0613(16) Uani 1 1 d .
F2 F 0.9676(6) 0.4276(6) 0.3907(4) 0.0546(15) Uani 1 1 d .
F3 F 1.0608(6) 0.2847(6) 0.3130(4) 0.0534(14) Uani 1 1 d .
F4 F 0.8347(6) 0.1590(6) 0.1726(4) 0.0585(15) Uani 1 1 d .
F5 F 0.8505(6) 0.1992(6) 0.3474(4) 0.0562(15) Uani 1 1 d .
F6 F 0.7394(6) 0.3009(7) 0.2500(5) 0.0652(17) Uani 1 1 d .
P2 P 0.8990(3) 0.2925(3) 0.2806(2) 0.0415(6) Uani 1 1 d .

loop_
_atom_site_aniso_label
_atom_site_aniso_U_11
_atom_site_aniso_U_22
_atom_site_aniso_U_33
_atom_site_aniso_U_23
_atom_site_aniso_U_13
_atom_site_aniso_U_12
Ir1 0.0318(2) 0.0429(2) 0.0371(2) 0.01829(17) 0.01117(16) 0.01835(17)
P1 0.0296(12) 0.0402(14) 0.0315(13) 0.0152(11) 0.0071(10) 0.0157(11)
N1 0.035(4) 0.053(5) 0.037(4) 0.024(4) 0.013(4) 0.022(4)
C1 0.037(5) 0.035(5) 0.043(6) 0.025(5) 0.014(4) 0.014(4)
C2 0.025(4) 0.033(5) 0.033(5) 0.012(4) 0.008(4) 0.010(4)
C3 0.038(5) 0.055(6) 0.042(6) 0.025(5) 0.019(5) 0.017(5)
C4 0.037(5) 0.048(6) 0.034(5) 0.009(5) 0.019(5) 0.014(5)
C5 0.043(6) 0.055(6) 0.043(6) 0.022(5) 0.019(5) 0.030(5)
C6 0.032(5) 0.050(6) 0.036(5) 0.015(5) 0.015(4) 0.018(5)
C7 0.035(5) 0.033(5) 0.041(5) 0.014(4) 0.012(4) 0.011(4)
C8 0.035(5) 0.041(5) 0.030(5) 0.016(4) 0.012(4) 0.022(4)
C9 0.034(5) 0.038(6) 0.034(5) 0.018(4) 0.009(4) 0.018(4)
C10 0.035(5) 0.039(6) 0.042(6) 0.021(5) 0.014(5) 0.014(5)
C11 0.036(5) 0.039(6) 0.044(6) 0.017(5) 0.007(5) 0.010(5)
C12 0.038(5) 0.041(6) 0.039(5) 0.025(5) 0.017(4) 0.022(5)
C13 0.038(5) 0.043(6) 0.047(6) 0.019(5) 0.019(5) 0.023(5)
C14 0.034(5) 0.043(6) 0.041(5) 0.022(5) 0.020(4) 0.025(5)
C15 0.032(5) 0.039(5) 0.029(5) 0.013(4) 0.009(4) 0.016(4)
C16 0.042(6) 0.054(7) 0.037(5) 0.016(5) 0.011(5) 0.027(5)
C17 0.049(6) 0.057(7) 0.046(6) 0.029(5) 0.021(5) 0.036(6)
C18 0.056(7) 0.036(6) 0.055(7) 0.019(5) 0.027(6) 0.025(5)
C19 0.045(6) 0.048(6) 0.037(5) 0.017(5) 0.014(5) 0.026(5)
C20 0.042(6) 0.043(6) 0.047(6) 0.027(5) 0.018(5) 0.022(5)
C21 0.027(5) 0.055(6) 0.028(5) 0.021(5) 0.009(4) 0.015(5)
C22 0.038(5) 0.064(7) 0.028(5) 0.015(5) 0.009(4) 0.022(5)
C23 0.043(6) 0.040(6) 0.044(6) 0.017(5) 0.020(5) 0.024(5)
C24 0.022(4) 0.056(6) 0.031(5) 0.021(5) 0.001(4) 0.021(4)
C25 0.027(5) 0.053(7) 0.047(6) 0.019(5) 0.012(5) 0.009(5)
C26 0.032(5) 0.035(6) 0.063(7) 0.014(5) 0.019(5) 0.000(5)
C27 0.039(6) 0.043(6) 0.064(7) 0.027(6) 0.020(5) 0.015(5)
F1 0.070(4) 0.058(4) 0.049(4) 0.028(3) 0.017(3) 0.016(3)
F2 0.069(4) 0.051(4) 0.040(3) 0.011(3) 0.010(3) 0.036(3)
F3 0.044(3) 0.066(4) 0.043(3) 0.014(3) 0.008(3) 0.028(3)
F4 0.062(4) 0.053(4) 0.044(3) 0.012(3) 0.002(3) 0.022(3)
F5 0.066(4) 0.062(4) 0.047(3) 0.030(3) 0.018(3) 0.029(3)
F6 0.053(4) 0.086(5) 0.073(4) 0.040(4) 0.021(3) 0.044(4)
P2 0.0409(14) 0.0439(16) 0.0382(15) 0.0159(12) 0.0077(12) 0.0210(13)

loop_
_atom_type_symbol
_atom_type_description
_atom_type_scat_dispersion_real
_atom_type_scat_dispersion_imag
_atom_type_scat_source
C C 0.0033 0.0016 'International Tables Vol C Tables 4.2.6.8 and 6.1.1.4'
H H 0.0000 0.0000 'International Tables Vol C Tables 4.2.6.8 and 6.1.1.4'
P P 0.1023 0.0942 'International Tables Vol C Tables 4.2.6.8 and 6.1.1.4'
F F 0.0171 0.0103 'International Tables Vol C Tables 4.2.6.8 and 6.1.1.4'
N N 0.0061 0.0033 'International Tables Vol C Tables 4.2.6.8 and 6.1.1.4'
Ir Ir -1.4442 7.9887 'International Tables Vol C Tables 4.2.6.8 and 6.1.1.4'

loop_
_geom_angle_atom_site_label_1
_geom_angle_atom_site_label_2
_geom_angle_atom_site_label_3
_geom_angle
N1 Ir1 C21 154.6(3)
N1 Ir1 C20 165.4(3)
C21 Ir1 C20 38.1(3)
N1 Ir1 C25 88.3(3)
C21 Ir1 C25 97.9(3)
C20 Ir1 C25 80.5(4)
N1 Ir1 C24 88.8(3)
C21 Ir1 C24 81.9(3)
C20 Ir1 C24 87.7(3)
C25 Ir1 C24 36.9(3)
N1 Ir1 P1 89.64(19)
C21 Ir1 P1 95.0(2)
C20 Ir1 P1 96.4(2)
C25 Ir1 P1 154.0(3)
C24 Ir1 P1 169.0(3)
C7 P1 C14 104.7(4)
C7 P1 C8 103.9(4)
C14 P1 C8 103.6(4)
C7 P1 Ir1 107.4(3)
C14 P1 Ir1 120.0(3)
C8 P1 Ir1 115.6(3)
C1 N1 Ir1 121.5(5)
N1 C1 C2 111.3(7)
C3 C2 C7 119.4(8)
C3 C2 C1 119.1(7)
C7 C2 C1 121.5(7)
C4 C3 C2 121.0(8)
C5 C4 C3 119.0(8)
C6 C5 C4 121.4(8)
C5 C6 C7 120.4(8)
C6 C7 C2 118.7(8)
C6 C7 P1 123.1(7)
C2 C7 P1 118.2(6)
C9 C8 C13 119.7(8)
C9 C8 P1 121.2(6)
C13 C8 P1 119.0(6)
C10 C9 C8 120.0(8)
C11 C10 C9 120.4(8)
C12 C11 C10 119.4(9)
C11 C12 C13 121.6(8)
C12 C13 C8 118.8(8)
C15 C14 C19 119.5(8)
C15 C14 P1 122.9(7)
C19 C14 P1 117.6(7)
C14 C15 C16 119.8(8)
C17 C16 C15 120.3(9)
C18 C17 C16 119.5(8)
C17 C18 C19 121.4(9)
C14 C19 C18 119.5(9)
C21 C20 C27 125.5(8)
C21 C20 Ir1 69.6(5)
C27 C20 Ir1 113.1(6)
C20 C21 C22 124.4(8)
C20 C21 Ir1 72.4(5)
C22 C21 Ir1 109.3(5)
C21 C22 C23 113.3(7)
C24 C23 C22 112.0(7)
C25 C24 C23 126.1(8)
C25 C24 Ir1 70.2(5)
C23 C24 Ir1 111.4(5)
C24 C25 C26 125.4(9)
C24 C25 Ir1 72.9(5)
C26 C25 Ir1 109.2(6)
C25 C26 C27 112.3(8)
C20 C27 C26 112.4(7)
F6 P2 F4 90.6(3)
F6 P2 F1 90.4(3)
F4 P2 F1 90.4(3)
F6 P2 F3 179.4(4)
F4 P2 F3 89.9(3)
F1 P2 F3 89.9(3)
F6 P2 F5 91.1(3)
F4 P2 F5 90.0(3)
F1 P2 F5 178.5(3)
F3 P2 F5 88.6(3)
F6 P2 F2 90.6(3)
F4 P2 F2 178.8(3)
F1 P2 F2 89.6(3)
F3 P2 F2 88.9(3)
F5 P2 F2 90.0(3)

loop_
_geom_bond_atom_site_label_1
_geom_bond_atom_site_label_2
_geom_bond_distance
Ir1 N1 2.123(6)
Ir1 C21 2.126(8)
Ir1 C20 2.162(8)
Ir1 C25 2.180(9)
Ir1 C24 2.215(7)
Ir1 P1 2.307(2)
P1 C7 1.818(9)
P1 C14 1.832(8)
P1 C8 1.840(9)
N1 C1 1.479(10)
C1 C2 1.519(11)
C2 C3 1.400(11)
C2 C7 1.411(11)
C3 C4 1.390(12)
C4 C5 1.386(12)
C5 C6 1.374(12)
C6 C7 1.410(11)
C8 C9 1.388(11)
C8 C13 1.404(11)
C9 C10 1.384(12)
C10 C11 1.384(12)
C11 C12 1.373(12)
C12 C13 1.381(13)
C14 C15 1.387(12)
C14 C19 1.399(12)
C15 C16 1.405(11)
C16 C17 1.401(13)
C17 C18 1.352(13)
C18 C19 1.407(12)
C20 C21 1.399(12)
C20 C27 1.510(13)
C21 C22 1.529(11)
C22 C23 1.554(12)
C23 C24 1.524(11)
C24 C25 1.391(13)
C25 C26 1.504(12)
C26 C27 1.528(13)
F1 P2 1.601(6)
F2 P2 1.612(6)
F3 P2 1.608(5)
F4 P2 1.591(6)
F5 P2 1.611(6)
F6 P2 1.588(6)
